data_1512787
loop_
_publ_author_name
'Hong Gyu Lee'
'Ju Hoon Lee'
'Seung Pyo Jang'
'In Hong Hwang'
'Sung-Jin Kim'
'Youngmee Kim'
'Cheal Kim'
'Roger G. Harrison'

_publ_section_title
;
 Zinc selective chemosensors based on the flexible dipicolylamine and
 quinoline
;
_journal_name_full
;
Inorganica Chimica Acta
;
_journal_page_first 542
_journal_page_last 551
_journal_paper_doi 10.1016/j.ica.2012.09.009
_journal_volume 394
_journal_year 2013
_chemical_formula_sum 'C25 H27 Cl2 N5 O2 Zn'
_chemical_formula_weight 565.79
_space_group_IT_number 2
_symmetry_cell_setting triclinic
_symmetry_space_group_name_Hall '-P 1'
_symmetry_space_group_name_H-M 'P -1'
_atom_sites_solution_hydrogens geom
_atom_sites_solution_primary direct
_atom_sites_solution_secondary difmap
_cell_angle_alpha 84.1570(10)
_cell_angle_beta 87.076(2)
_cell_angle_gamma 65.5400(10)
_cell_formula_units_Z 2
_cell_length_a 7.5246(7)
_cell_length_b 9.0423(8)
_cell_length_c 20.3129(18)
_cell_measurement_reflns_used 2888
_cell_measurement_temperature 293(2)
_cell_measurement_theta_max 25.73
_cell_measurement_theta_min 2.60
_cell_volume 1251.4(2)
_computing_cell_refinement 'Bruker SMART'
_computing_data_collection 'Bruker SMART'
_computing_data_reduction 'Bruker SAINT'
_computing_molecular_graphics 'Bruker SHELXTL'
_computing_publication_material 'Bruker SHELXTL'
_computing_structure_refinement 'SHELXL-97 (Sheldrick, 1997)'
_computing_structure_solution 'SHELXS-97 (Sheldrick, 1990)'
_diffrn_ambient_temperature 293(2)
_diffrn_measured_fraction_theta_full 0.973
_diffrn_measured_fraction_theta_max 0.973
_diffrn_measurement_device_type 'CCD area detector'
_diffrn_measurement_method 'phi and omega scans'
_diffrn_radiation_monochromator graphite
_diffrn_radiation_source 'fine-focus sealed tube'
_diffrn_radiation_type MoK\a
_diffrn_radiation_wavelength 0.71073
_diffrn_reflns_av_R_equivalents 0.0458
_diffrn_reflns_av_sigmaI/netI 0.0589
_diffrn_reflns_limit_h_max 9
_diffrn_reflns_limit_h_min -9
_diffrn_reflns_limit_k_max 11
_diffrn_reflns_limit_k_min -11
_diffrn_reflns_limit_l_max 14
_diffrn_reflns_limit_l_min -24
_diffrn_reflns_number 6984
_diffrn_reflns_theta_full 26.00
_diffrn_reflns_theta_max 26.00
_diffrn_reflns_theta_min 2.48
_exptl_absorpt_coefficient_mu 1.228
_exptl_absorpt_correction_type none
_exptl_crystal_colour colorless
_exptl_crystal_density_diffrn 1.501
_exptl_crystal_density_method 'not measured'
_exptl_crystal_description block
_exptl_crystal_F_000 584
_exptl_crystal_size_max 0.23
_exptl_crystal_size_mid 0.18
_exptl_crystal_size_min 0.08
_refine_diff_density_max 0.514
_refine_diff_density_min -0.432
_refine_diff_density_rms 0.069
_refine_ls_extinction_method none
_refine_ls_goodness_of_fit_ref 0.932
_refine_ls_hydrogen_treatment mixed
_refine_ls_matrix_type full
_refine_ls_number_parameters 322
_refine_ls_number_reflns 4794
_refine_ls_number_restraints 1
_refine_ls_restrained_S_all 0.932
_refine_ls_R_factor_all 0.0468
_refine_ls_R_factor_gt 0.0361
_refine_ls_shift/su_max 0.001
_refine_ls_shift/su_mean 0.000
_refine_ls_structure_factor_coef Fsqd
_refine_ls_weighting_details 'calc w=1/[\s^2^(Fo^2^)+(0.0429P)^2^+0.0000P] where P=(Fo^2^+2Fc^2^)/3'
_refine_ls_weighting_scheme calc
_refine_ls_wR_factor_gt 0.0833
_refine_ls_wR_factor_ref 0.0856
_reflns_number_gt 3653
_reflns_number_total 4794
_reflns_threshold_expression >2sigma(I)
_cod_data_source_file ICA-2013-394-542-551-1.cif
_cod_data_source_block ZnCQPCl2
_cod_original_sg_symbol_H-M P-1
_cod_database_code 1512787

loop_
_symmetry_equiv_pos_as_xyz
'x, y, z'
'-x, -y, -z'

loop_
_atom_site_label
_atom_site_type_symbol
_atom_site_fract_x
_atom_site_fract_y
_atom_site_fract_z
_atom_site_U_iso_or_equiv
_atom_site_adp_type
_atom_site_occupancy
_atom_site_symmetry_multiplicity
_atom_site_calc_flag
_atom_site_refinement_flags
Zn1 Zn 0.70651(4) 0.30110(3) 0.367623(15) 0.03504(11) Uani 1 1 d .
Cl1 Cl 0.78934(13) 0.35041(10) 0.46627(4) 0.0616(2) Uani 1 1 d .
Cl2 Cl 0.95063(10) 0.18713(8) 0.29345(4) 0.0524(2) Uani 1 1 d .
N1 N 0.6116(3) 0.5505(2) 0.32174(10) 0.0376(5) Uani 1 1 d .
N2 N 0.3950(3) 0.3746(2) 0.34127(10) 0.0343(5) Uani 1 1 d .
N3 N 0.6531(3) 0.0879(2) 0.40020(10) 0.0393(5) Uani 1 1 d .
N4 N 0.3909(3) 0.4094(3) 0.10004(11) 0.0426(5) Uani 1 1 d D
H4N H 0.348(4) 0.5121(8) 0.1043(14) 0.058(9) Uiso 1 1 d D
N5 N 0.1323(4) 0.6375(3) 0.01393(12) 0.0487(6) Uani 1 1 d .
O1 O 0.4938(4) 0.1620(2) 0.15776(10) 0.0636(6) Uani 1 1 d .
C1 C 0.7289(5) 0.6208(4) 0.29744(14) 0.0532(8) Uani 1 1 d .
H1 H 0.8633 0.5610 0.3004 0.064 Uiso 1 1 calc R
C2 C 0.6588(7) 0.7788(4) 0.26805(15) 0.0665(10) Uani 1 1 d .
H2 H 0.7441 0.8249 0.2520 0.080 Uiso 1 1 calc R
C3 C 0.4603(6) 0.8663(4) 0.26304(15) 0.0632(9) Uani 1 1 d .
H3 H 0.4090 0.9727 0.2433 0.076 Uiso 1 1 calc R
C4 C 0.3393(5) 0.7950(3) 0.28745(14) 0.0529(8) Uani 1 1 d .
H4 H 0.2045 0.8525 0.2848 0.063 Uiso 1 1 calc R
C5 C 0.4193(4) 0.6374(3) 0.31600(12) 0.0381(6) Uani 1 1 d .
C6 C 0.2928(4) 0.5530(3) 0.34453(14) 0.0445(7) Uani 1 1 d .
H6A H 0.2603 0.5766 0.3902 0.053 Uiso 1 1 calc R
H6B H 0.1721 0.5943 0.3200 0.053 Uiso 1 1 calc R
C7 C 0.3201(4) 0.2865(3) 0.39332(13) 0.0440(7) Uani 1 1 d .
H7A H 0.1969 0.2898 0.3795 0.053 Uiso 1 1 calc R
H7B H 0.2975 0.3395 0.4340 0.053 Uiso 1 1 calc R
C8 C 0.4660(4) 0.1116(3) 0.40521(12) 0.0384(6) Uani 1 1 d .
C9 C 0.4093(5) -0.0146(3) 0.42340(13) 0.0483(7) Uani 1 1 d .
H9 H 0.2779 0.0047 0.4261 0.058 Uiso 1 1 calc R
C10 C 0.5525(5) -0.1697(4) 0.43736(13) 0.0534(8) Uani 1 1 d .
H10 H 0.5186 -0.2568 0.4493 0.064 Uiso 1 1 calc R
C11 C 0.7459(5) -0.1945(3) 0.43349(14) 0.0553(8) Uani 1 1 d .
H11 H 0.8443 -0.2976 0.4437 0.066 Uiso 1 1 calc R
C12 C 0.7906(5) -0.0627(3) 0.41410(14) 0.0498(7) Uani 1 1 d .
H12 H 0.9211 -0.0793 0.4106 0.060 Uiso 1 1 calc R
C13 C 0.3740(4) 0.3219(3) 0.27647(12) 0.0437(7) Uani 1 1 d .
H13A H 0.2365 0.3510 0.2697 0.052 Uiso 1 1 calc R
H13B H 0.4402 0.2039 0.2787 0.052 Uiso 1 1 calc R
C14 C 0.4511(4) 0.3910(3) 0.21687(12) 0.0423(6) Uani 1 1 d .
H14A H 0.5841 0.3750 0.2249 0.051 Uiso 1 1 calc R
H14B H 0.3722 0.5073 0.2094 0.051 Uiso 1 1 calc R
C15 C 0.4464(4) 0.3087(3) 0.15641(13) 0.0413(6) Uani 1 1 d .
C16 C 0.3839(4) 0.3691(3) 0.03574(13) 0.0407(6) Uani 1 1 d .
C17 C 0.2502(4) 0.4924(3) -0.00921(13) 0.0418(7) Uani 1 1 d .
C18 C 0.0105(5) 0.7501(4) -0.02894(17) 0.0636(9) Uani 1 1 d .
H18 H -0.0712 0.8500 -0.0139 0.076 Uiso 1 1 calc R
C19 C -0.0021(6) 0.7274(5) -0.09518(18) 0.0697(10) Uani 1 1 d .
H19 H -0.0889 0.8113 -0.1232 0.084 Uiso 1 1 calc R
C20 C 0.1118(5) 0.5839(5) -0.11824(16) 0.0669(10) Uani 1 1 d .
H20 H 0.1035 0.5670 -0.1622 0.080 Uiso 1 1 calc R
C21 C 0.2451(5) 0.4581(4) -0.07495(14) 0.0514(8) Uani 1 1 d .
C22 C 0.3668(5) 0.3035(5) -0.09445(16) 0.0670(10) Uani 1 1 d .
H22 H 0.3631 0.2799 -0.1377 0.080 Uiso 1 1 calc R
C23 C 0.4898(5) 0.1883(4) -0.05052(16) 0.0654(9) Uani 1 1 d .
H23 H 0.5689 0.0859 -0.0640 0.078 Uiso 1 1 calc R
C24 C 0.4999(4) 0.2206(4) 0.01458(15) 0.0530(8) Uani 1 1 d .
H24 H 0.5865 0.1402 0.0438 0.064 Uiso 1 1 calc R
O1S O 0.0484(5) 0.7247(3) 0.15334(13) 0.0928(8) Uani 1 1 d .
H1S H 0.0566 0.6870 0.1177 0.139 Uiso 1 1 calc R
C1S C 0.0014(6) 0.8882(4) 0.1429(2) 0.0900(12) Uani 1 1 d .
H1S1 H 0.0130 0.9288 0.1835 0.135 Uiso 1 1 calc R
H1S2 H -0.1304 0.9437 0.1274 0.135 Uiso 1 1 calc R
H1S3 H 0.0886 0.9069 0.1103 0.135 Uiso 1 1 calc R

loop_
_atom_site_aniso_label
_atom_site_aniso_U_11
_atom_site_aniso_U_22
_atom_site_aniso_U_33
_atom_site_aniso_U_23
_atom_site_aniso_U_13
_atom_site_aniso_U_12
Zn1 0.03075(17) 0.03496(17) 0.03958(19) -0.00195(13) -0.00325(13) -0.01366(13)
Cl1 0.0789(6) 0.0678(5) 0.0467(4) -0.0040(4) -0.0177(4) -0.0371(4)
Cl2 0.0409(4) 0.0473(4) 0.0619(5) -0.0095(4) 0.0118(3) -0.0113(3)
N1 0.0409(13) 0.0373(12) 0.0381(12) -0.0056(10) -0.0010(10) -0.0192(10)
N2 0.0351(12) 0.0347(11) 0.0348(12) -0.0024(9) -0.0010(9) -0.0163(9)
N3 0.0444(13) 0.0386(13) 0.0362(12) 0.0022(10) -0.0021(10) -0.0194(11)
N4 0.0582(15) 0.0366(13) 0.0353(13) -0.0008(11) -0.0081(11) -0.0214(12)
N5 0.0555(15) 0.0484(15) 0.0457(14) 0.0065(12) -0.0062(12) -0.0266(13)
O1 0.1025(18) 0.0373(12) 0.0459(12) -0.0012(10) -0.0026(12) -0.0241(11)
C1 0.0616(19) 0.061(2) 0.0529(18) -0.0160(16) 0.0080(15) -0.0400(16)
C2 0.116(3) 0.069(2) 0.0450(19) -0.0115(17) 0.013(2) -0.069(2)
C3 0.112(3) 0.0391(17) 0.0416(18) -0.0031(14) -0.0072(19) -0.034(2)
C4 0.071(2) 0.0323(15) 0.0477(18) -0.0045(13) -0.0114(16) -0.0121(15)
C5 0.0470(16) 0.0315(14) 0.0340(14) -0.0076(11) -0.0043(12) -0.0129(12)
C6 0.0363(15) 0.0410(15) 0.0502(17) -0.0049(13) -0.0017(13) -0.0098(12)
C7 0.0426(16) 0.0525(17) 0.0397(15) 0.0010(13) 0.0024(13) -0.0237(13)
C8 0.0508(17) 0.0468(15) 0.0250(13) -0.0016(12) -0.0009(12) -0.0278(13)
C9 0.072(2) 0.0587(19) 0.0326(15) -0.0035(14) -0.0026(14) -0.0452(17)
C10 0.094(3) 0.0515(19) 0.0308(15) -0.0013(13) -0.0025(16) -0.0469(19)
C11 0.084(2) 0.0401(17) 0.0399(17) -0.0003(13) -0.0051(16) -0.0234(16)
C12 0.0569(19) 0.0416(16) 0.0473(17) 0.0001(14) -0.0031(14) -0.0173(14)
C13 0.0512(17) 0.0505(16) 0.0376(15) -0.0016(13) -0.0042(13) -0.0293(14)
C14 0.0519(17) 0.0438(15) 0.0357(15) 0.0018(12) -0.0066(13) -0.0247(13)
C15 0.0470(16) 0.0416(16) 0.0379(15) -0.0016(13) -0.0018(13) -0.0211(13)
C16 0.0476(16) 0.0504(17) 0.0334(14) -0.0034(13) -0.0010(13) -0.0294(14)
C17 0.0465(16) 0.0539(17) 0.0353(15) 0.0031(13) -0.0013(13) -0.0324(14)
C18 0.067(2) 0.060(2) 0.067(2) 0.0142(18) -0.0132(18) -0.0318(18)
C19 0.080(3) 0.079(3) 0.058(2) 0.025(2) -0.026(2) -0.045(2)
C20 0.083(3) 0.101(3) 0.0380(18) 0.0121(19) -0.0122(18) -0.062(2)
C21 0.062(2) 0.076(2) 0.0338(16) 0.0011(16) -0.0018(15) -0.0474(18)
C22 0.082(3) 0.101(3) 0.0376(18) -0.0220(19) 0.0093(18) -0.054(2)
C23 0.072(2) 0.076(2) 0.054(2) -0.0248(19) 0.0118(18) -0.033(2)
C24 0.0537(18) 0.0602(19) 0.0478(18) -0.0087(15) 0.0007(15) -0.0255(16)
O1S 0.103(2) 0.0743(18) 0.0898(19) -0.0088(15) -0.0116(18) -0.0240(16)
C1S 0.107(3) 0.061(2) 0.098(3) -0.004(2) -0.011(3) -0.029(2)

loop_
_atom_type_symbol
_atom_type_description
_atom_type_scat_dispersion_real
_atom_type_scat_dispersion_imag
_atom_type_scat_source
C C 0.0033 0.0016 'International Tables Vol C Tables 4.2.6.8 and 6.1.1.4'
H H 0.0000 0.0000 'International Tables Vol C Tables 4.2.6.8 and 6.1.1.4'
N N 0.0061 0.0033 'International Tables Vol C Tables 4.2.6.8 and 6.1.1.4'
O O 0.0106 0.0060 'International Tables Vol C Tables 4.2.6.8 and 6.1.1.4'
Cl Cl 0.1484 0.1585 'International Tables Vol C Tables 4.2.6.8 and 6.1.1.4'
Zn Zn 0.2839 1.4301 'International Tables Vol C Tables 4.2.6.8 and 6.1.1.4'

loop_
_geom_angle_atom_site_label_1
_geom_angle_atom_site_label_2
_geom_angle_atom_site_label_3
_geom_angle
N3 Zn1 N1 151.62(8)
N3 Zn1 N2 76.24(8)
N1 Zn1 N2 75.38(7)
N3 Zn1 Cl1 98.67(6)
N1 Zn1 Cl1 96.28(6)
N2 Zn1 Cl1 121.47(6)
N3 Zn1 Cl2 98.47(6)
N1 Zn1 Cl2 95.69(6)
N2 Zn1 Cl2 120.71(6)
Cl1 Zn1 Cl2 117.73(3)
C5 N1 C1 117.7(2)
C5 N1 Zn1 116.53(16)
C1 N1 Zn1 125.7(2)
C6 N2 C13 113.0(2)
C6 N2 C7 110.8(2)
C13 N2 C7 107.85(19)
C6 N2 Zn1 107.47(15)
C13 N2 Zn1 112.68(16)
C7 N2 Zn1 104.79(14)
C8 N3 C12 118.7(2)
C8 N3 Zn1 115.75(17)
C12 N3 Zn1 125.52(19)
C15 N4 C16 128.5(2)
C15 N4 H4N 116(2)
C16 N4 H4N 115(2)
C18 N5 C17 116.9(3)
N1 C1 C2 122.7(3)
N1 C1 H1 118.7
C2 C1 H1 118.7
C3 C2 C1 118.6(3)
C3 C2 H2 120.7
C1 C2 H2 120.7
C4 C3 C2 119.1(3)
C4 C3 H3 120.4
C2 C3 H3 120.4
C3 C4 C5 119.1(3)
C3 C4 H4 120.4
C5 C4 H4 120.4
N1 C5 C4 122.8(3)
N1 C5 C6 115.8(2)
C4 C5 C6 121.5(3)
N2 C6 C5 110.7(2)
N2 C6 H6A 109.5
C5 C6 H6A 109.5
N2 C6 H6B 109.5
C5 C6 H6B 109.5
H6A C6 H6B 108.1
N2 C7 C8 110.0(2)
N2 C7 H7A 109.7
C8 C7 H7A 109.7
N2 C7 H7B 109.7
C8 C7 H7B 109.7
H7A C7 H7B 108.2
N3 C8 C9 122.3(3)
N3 C8 C7 115.4(2)
C9 C8 C7 122.2(3)
C10 C9 C8 118.5(3)
C10 C9 H9 120.8
C8 C9 H9 120.8
C11 C10 C9 119.5(3)
C11 C10 H10 120.2
C9 C10 H10 120.2
C10 C11 C12 118.5(3)
C10 C11 H11 120.8
C12 C11 H11 120.8
N3 C12 C11 122.5(3)
N3 C12 H12 118.8
C11 C12 H12 118.8
N2 C13 C14 116.5(2)
N2 C13 H13A 108.2
C14 C13 H13A 108.2
N2 C13 H13B 108.2
C14 C13 H13B 108.2
H13A C13 H13B 107.3
C13 C14 C15 110.4(2)
C13 C14 H14A 109.6
C15 C14 H14A 109.6
C13 C14 H14B 109.6
C15 C14 H14B 109.6
H14A C14 H14B 108.1
O1 C15 N4 122.5(3)
O1 C15 C14 122.6(2)
N4 C15 C14 114.9(2)
C24 C16 N4 123.0(3)
C24 C16 C17 119.6(3)
N4 C16 C17 117.4(2)
N5 C17 C21 123.0(3)
N5 C17 C16 118.2(2)
C21 C17 C16 118.8(3)
N5 C18 C19 123.9(3)
N5 C18 H18 118.0
C19 C18 H18 118.0
C20 C19 C18 119.6(3)
C20 C19 H19 120.2
C18 C19 H19 120.2
C19 C20 C21 119.4(3)
C19 C20 H20 120.3
C21 C20 H20 120.3
C22 C21 C17 119.6(3)
C22 C21 C20 123.2(3)
C17 C21 C20 117.2(3)
C23 C22 C21 120.3(3)
C23 C22 H22 119.9
C21 C22 H22 119.9
C22 C23 C24 121.1(3)
C22 C23 H23 119.4
C24 C23 H23 119.4
C16 C24 C23 120.6(3)
C16 C24 H24 119.7
C23 C24 H24 119.7
C1S O1S H1S 109.5
O1S C1S H1S1 109.5
O1S C1S H1S2 109.5
H1S1 C1S H1S2 109.5
O1S C1S H1S3 109.5
H1S1 C1S H1S3 109.5
H1S2 C1S H1S3 109.5

loop_
_geom_bond_atom_site_label_1
_geom_bond_atom_site_label_2
_geom_bond_distance
Zn1 N3 2.161(2)
Zn1 N1 2.184(2)
Zn1 N2 2.233(2)
Zn1 Cl1 2.2675(8)
Zn1 Cl2 2.2744(7)
N1 C5 1.335(3)
N1 C1 1.335(3)
N2 C6 1.479(3)
N2 C13 1.482(3)
N2 C7 1.486(3)
N3 C8 1.334(3)
N3 C12 1.337(3)
N4 C15 1.355(3)
N4 C16 1.401(3)
N4 H4N 0.860(2)
N5 C18 1.328(3)
N5 C17 1.360(3)
O1 C15 1.220(3)
C1 C2 1.382(4)
C1 H1 0.9300
C2 C3 1.374(5)
C2 H2 0.9300
C3 C4 1.366(4)
C3 H3 0.9300
C4 C5 1.374(3)
C4 H4 0.9300
C5 C6 1.510(4)
C6 H6A 0.9700
C6 H6B 0.9700
C7 C8 1.509(4)
C7 H7A 0.9700
C7 H7B 0.9700
C8 C9 1.387(3)
C9 C10 1.381(4)
C9 H9 0.9300
C10 C11 1.377(4)
C10 H10 0.9300
C11 C12 1.383(4)
C11 H11 0.9300
C12 H12 0.9300
C13 C14 1.506(3)
C13 H13A 0.9700
C13 H13B 0.9700
C14 C15 1.508(4)
C14 H14A 0.9700
C14 H14B 0.9700
C16 C24 1.363(4)
C16 C17 1.431(4)
C17 C21 1.407(4)
C18 C19 1.395(5)
C18 H18 0.9300
C19 C20 1.341(5)
C19 H19 0.9300
C20 C21 1.420(4)
C20 H20 0.9300
C21 C22 1.402(5)
C22 C23 1.354(4)
C22 H22 0.9300
C23 C24 1.395(4)
C23 H23 0.9300
C24 H24 0.9300
O1S C1S 1.366(4)
O1S H1S 0.8200
C1S H1S1 0.9600
C1S H1S2 0.9600
C1S H1S3 0.9600

loop_
_geom_torsion_atom_site_label_1
_geom_torsion_atom_site_label_2
_geom_torsion_atom_site_label_3
_geom_torsion_atom_site_label_4
_geom_torsion
N3 Zn1 N1 C5 16.5(3)
N2 Zn1 N1 C5 15.91(18)
Cl1 Zn1 N1 C5 -105.03(18)
Cl2 Zn1 N1 C5 136.20(18)
N3 Zn1 N1 C1 -161.4(2)
N2 Zn1 N1 C1 -162.0(2)
Cl1 Zn1 N1 C1 77.1(2)
Cl2 Zn1 N1 C1 -41.7(2)
N3 Zn1 N2 C6 150.27(17)
N1 Zn1 N2 C6 -30.01(16)
Cl1 Zn1 N2 C6 58.43(17)
Cl2 Zn1 N2 C6 -117.96(15)
N3 Zn1 N2 C13 -84.59(16)
N1 Zn1 N2 C13 95.13(15)
Cl1 Zn1 N2 C13 -176.42(13)
Cl2 Zn1 N2 C13 7.19(17)
N3 Zn1 N2 C7 32.41(15)
N1 Zn1 N2 C7 -147.87(16)
Cl1 Zn1 N2 C7 -59.43(16)
Cl2 Zn1 N2 C7 124.18(14)
N1 Zn1 N3 C8 -16.4(3)
N2 Zn1 N3 C8 -15.86(17)
Cl1 Zn1 N3 C8 104.56(18)
Cl2 Zn1 N3 C8 -135.54(17)
N1 Zn1 N3 C12 162.23(19)
N2 Zn1 N3 C12 162.8(2)
Cl1 Zn1 N3 C12 -76.8(2)
Cl2 Zn1 N3 C12 43.1(2)
C5 N1 C1 C2 1.1(4)
Zn1 N1 C1 C2 179.0(2)
N1 C1 C2 C3 -0.7(5)
C1 C2 C3 C4 0.3(5)
C2 C3 C4 C5 -0.4(4)
C1 N1 C5 C4 -1.1(4)
Zn1 N1 C5 C4 -179.19(19)
C1 N1 C5 C6 -179.7(2)
Zn1 N1 C5 C6 2.2(3)
C3 C4 C5 N1 0.8(4)
C3 C4 C5 C6 179.3(3)
C13 N2 C6 C5 -84.4(3)
C7 N2 C6 C5 154.4(2)
Zn1 N2 C6 C5 40.5(2)
N1 C5 C6 N2 -29.7(3)
C4 C5 C6 N2 151.7(2)
C6 N2 C7 C8 -160.6(2)
C13 N2 C7 C8 75.3(3)
Zn1 N2 C7 C8 -45.0(2)
C12 N3 C8 C9 -0.9(4)
Zn1 N3 C8 C9 177.84(19)
C12 N3 C8 C7 175.9(2)
Zn1 N3 C8 C7 -5.3(3)
N2 C7 C8 N3 35.5(3)
N2 C7 C8 C9 -147.7(2)
N3 C8 C9 C10 0.6(4)
C7 C8 C9 C10 -176.0(2)
C8 C9 C10 C11 0.6(4)
C9 C10 C11 C12 -1.5(4)
C8 N3 C12 C11 0.0(4)
Zn1 N3 C12 C11 -178.7(2)
C10 C11 C12 N3 1.2(4)
C6 N2 C13 C14 60.2(3)
C7 N2 C13 C14 -177.1(2)
Zn1 N2 C13 C14 -61.9(3)
N2 C13 C14 C15 171.8(2)
C16 N4 C15 O1 -2.6(5)
C16 N4 C15 C14 175.6(3)
C13 C14 C15 O1 -41.7(4)
C13 C14 C15 N4 140.1(2)
C15 N4 C16 C24 -26.5(4)
C15 N4 C16 C17 154.6(3)
C18 N5 C17 C21 -1.0(4)
C18 N5 C17 C16 179.6(2)
C24 C16 C17 N5 178.1(2)
N4 C16 C17 N5 -3.1(3)
C24 C16 C17 C21 -1.4(4)
N4 C16 C17 C21 177.5(2)
C17 N5 C18 C19 -0.1(4)
N5 C18 C19 C20 0.9(5)
C18 C19 C20 C21 -0.7(5)
N5 C17 C21 C22 -177.9(3)
C16 C17 C21 C22 1.6(4)
N5 C17 C21 C20 1.1(4)
C16 C17 C21 C20 -179.4(2)
C19 C20 C21 C22 178.7(3)
C19 C20 C21 C17 -0.2(4)
C17 C21 C22 C23 -0.6(5)
C20 C21 C22 C23 -179.5(3)
C21 C22 C23 C24 -0.6(5)
N4 C16 C24 C23 -178.6(3)
C17 C16 C24 C23 0.3(4)
C22 C23 C24 C16 0.8(5)
